data_7236230
loop_
_publ_author_name
'Holmberg, Rebecca J.'
'Korobkov, Ilia'
'Murugesu, Muralee'

_publ_section_title
;
 Enchaining EDTA-chelated lanthanide molecular magnets into ordered 1D
 networks
;
_journal_issue 76
_journal_name_full 'RSC Advances'
_journal_page_first 72510
_journal_paper_doi 10.1039/C6RA09831B
_journal_volume 6
_journal_year 2016
_chemical_formula_sum 'C10 H28 N2 Na O16 Y'
_chemical_formula_weight 544.24
_space_group_crystal_system orthorhombic
_space_group_IT_number 43
_space_group_name_Hall 'F 2 -2d'
_space_group_name_H-M_alt 'F d d 2'
_atom_sites_solution_hydrogens mixed
_audit_creation_method SHELXL-2013
_audit_update_record
;
2016-07-13 deposited with the CCDC.
2016-07-25 downloaded from the CCDC.
;
_cell_angle_alpha 90
_cell_angle_beta 90
_cell_angle_gamma 90
_cell_formula_units_Z 16
_cell_length_a 19.2891(14)
_cell_length_b 35.214(3)
_cell_length_c 12.0446(9)
_cell_measurement_reflns_used 9958
_cell_measurement_temperature 200(2)
_cell_measurement_theta_max 28.42
_cell_measurement_theta_min 2.31
_cell_volume 8181.3(11)
_computing_cell_refinement 'APEX II, Bruker (2009)'
_computing_data_collection 'APEX II, Bruker (2009)'
_computing_data_reduction 'XPREP, Bruker (2009)'
_computing_molecular_graphics 'SHELXTL, Bruker (2004)'
_computing_publication_material 'SHELXTL, Bruker (2004)'
_computing_structure_refinement 'SHELXL-2013 (Sheldrick, 2013)'
_computing_structure_solution 'SHELXS-03 (Sheldrick, 2003)'
_diffrn_ambient_temperature 200(2)
_diffrn_measured_fraction_theta_full 0.964
_diffrn_measured_fraction_theta_max 0.962
_diffrn_measurement_device_type 'Bruker APEX-II CCD'
_diffrn_measurement_method '\f and \w scans'
_diffrn_radiation_type MoK\a
_diffrn_radiation_wavelength 0.71073
_diffrn_reflns_av_R_equivalents 0.0429
_diffrn_reflns_av_unetI/netI 0.0635
_diffrn_reflns_Laue_measured_fraction_full 0.964
_diffrn_reflns_Laue_measured_fraction_max 0.962
_diffrn_reflns_limit_h_max 20
_diffrn_reflns_limit_h_min -25
_diffrn_reflns_limit_k_max 31
_diffrn_reflns_limit_k_min -46
_diffrn_reflns_limit_l_max 16
_diffrn_reflns_limit_l_min -16
_diffrn_reflns_number 13330
_diffrn_reflns_point_group_measured_fraction_full 0.965
_diffrn_reflns_point_group_measured_fraction_max 0.963
_diffrn_reflns_theta_full 25.242
_diffrn_reflns_theta_max 28.420
_diffrn_reflns_theta_min 2.076
_exptl_absorpt_coefficient_mu 2.955
_exptl_absorpt_correction_T_max 0.7457
_exptl_absorpt_correction_T_min 0.6057
_exptl_absorpt_correction_type multi-scan
_exptl_absorpt_process_details 'SADABS, Bruker (2003)'
_exptl_crystal_colour colourless
_exptl_crystal_density_diffrn 1.767
_exptl_crystal_density_meas ?
_exptl_crystal_description block
_exptl_crystal_F_000 4480
_exptl_crystal_size_max 0.160
_exptl_crystal_size_mid 0.150
_exptl_crystal_size_min 0.140
_refine_diff_density_max 0.894
_refine_diff_density_min -1.086
_refine_diff_density_rms 0.213
_refine_ls_abs_structure_details
; 
 Refined as an inversion twin. 
;
_refine_ls_abs_structure_Flack 0.187(19)
_refine_ls_extinction_method none
_refine_ls_goodness_of_fit_ref 1.013
_refine_ls_hydrogen_treatment constr
_refine_ls_matrix_type full
_refine_ls_number_parameters 275
_refine_ls_number_reflns 4461
_refine_ls_number_restraints 43
_refine_ls_restrained_S_all 1.009
_refine_ls_R_factor_all 0.0776
_refine_ls_R_factor_gt 0.0749
_refine_ls_shift/su_max 0.000
_refine_ls_shift/su_mean 0.000
_refine_ls_structure_factor_coef Fsqd
_refine_ls_weighting_details 'w=1/[\s^2^(Fo^2^)+(0.1222P)^2^+273.1190P] where P=(Fo^2^+2Fc^2^)/3'
_refine_ls_weighting_scheme calc
_refine_ls_wR_factor_gt 0.1985
_refine_ls_wR_factor_ref 0.2010
_reflns_Friedel_coverage 0.914
_reflns_Friedel_fraction_full 0.966
_reflns_Friedel_fraction_max 0.964
_reflns_number_gt 4233
_reflns_number_total 4461
_reflns_threshold_expression 'I > 2\s(I)'
_cod_data_source_file c6ra09831b2.cif
_cod_data_source_block mm381a
_cod_depositor_comments
;
The following automatic conversions were performed:

data item '_exptl_crystal_density_meas' value 'n/a' was changed to
'?' -- the value is perceived as not measured.

Automatic conversion script
Id: cif_fix_values 6909 2019-04-08 15:41:33Z antanas 
;
_cod_database_code 7236230
_shelx_space_group_comment
; 
The symmetry employed for this shelxl refinement is uniquely defined 
by the following loop, which should always be used as a source of 
symmetry information in preference to the above space-group names. 
They are only intended as comments. 
;
_shelx_estimated_absorpt_t_min 0.649
_shelx_estimated_absorpt_t_max 0.682
_shelxl_version_number 2013-4

loop_
_space_group_symop_operation_xyz
'x, y, z'
'-x, -y, z'
'x+1/4, -y+1/4, z+1/4'
'-x+1/4, y+1/4, z+1/4'
'x, y+1/2, z+1/2'
'-x, -y+1/2, z+1/2'
'x+1/4, -y+3/4, z+3/4'
'-x+1/4, y+3/4, z+3/4'
'x+1/2, y, z+1/2'
'-x+1/2, -y, z+1/2'
'x+3/4, -y+1/4, z+3/4'
'-x+3/4, y+1/4, z+3/4'
'x+1/2, y+1/2, z'
'-x+1/2, -y+1/2, z'
'x+3/4, -y+3/4, z+1/4'
'-x+3/4, y+3/4, z+1/4'

loop_
_atom_site_label
_atom_site_type_symbol
_atom_site_fract_x
_atom_site_fract_y
_atom_site_fract_z
_atom_site_U_iso_or_equiv
_atom_site_adp_type
_atom_site_occupancy
_atom_site_site_symmetry_order
_atom_site_calc_flag
_atom_site_refinement_flags_posn
_atom_site_refinement_flags_adp
_atom_site_refinement_flags_occupancy
_atom_site_disorder_assembly
_atom_site_disorder_group
Y1 Y 0.16806(4) 0.09462(2) -0.00376(10) 0.0115(2) Uani 1 1 d . . . . .
Na1 Na 0.1123(3) 0.11654(16) -0.3158(4) 0.0309(11) Uani 1 1 d D . . . .
O1 O 0.2779(4) 0.0828(2) -0.0771(6) 0.0163(14) Uani 1 1 d . . . . .
O2 O 0.3528(6) 0.0434(3) -0.1549(10) 0.046(3) Uani 1 1 d . . . . .
O3 O 0.1539(4) 0.0681(2) -0.1855(6) 0.0176(15) Uani 1 1 d . . . . .
O4 O 0.1445(6) 0.0181(3) -0.2990(7) 0.034(2) Uani 1 1 d . . . . .
O5 O 0.2337(4) 0.0862(2) 0.1589(6) 0.0151(14) Uani 1 1 d . . . . .
O6 O 0.2419(5) 0.0796(3) 0.3429(8) 0.029(2) Uani 1 1 d . . . . .
O7 O 0.0478(4) 0.0811(2) -0.0347(6) 0.0185(15) Uani 1 1 d . U . . .
O8 O -0.0600(4) 0.0727(3) 0.0197(7) 0.029(2) Uani 1 1 d . U . . .
O9 O 0.1199(4) 0.1429(2) -0.1245(6) 0.0170(15) Uani 1 1 d . . . . .
H9C H 0.1431 0.1668 -0.1184 0.025 Uiso 1 1 d R U . . .
H9D H 0.0800 0.1417 -0.0711 0.025 Uiso 1 1 d R U . . .
O10 O 0.2465(4) 0.1514(2) 0.0106(6) 0.0179(14) Uani 1 1 d . . . . .
H10A H 0.2128 0.1697 -0.0120 0.027 Uiso 1 1 d R U . . .
H10B H 0.2705 0.1600 0.0802 0.027 Uiso 1 1 d R U . . .
O11 O 0.1158(4) 0.1386(2) 0.1196(7) 0.0200(16) Uani 1 1 d . . . . .
H11A H 0.0666 0.1391 0.1105 0.030 Uiso 1 1 d R U . . .
H11B H 0.1355 0.1648 0.1111 0.030 Uiso 1 1 d R U . . .
O12 O 0.0633(5) -0.0406(3) -0.3558(7) 0.0267(18) Uani 1 1 d . . . . .
H12A H 0.0556 -0.0156 -0.3278 0.040 Uiso 1 1 d R U . . .
H12B H 0.0210 -0.0568 -0.3440 0.040 Uiso 1 1 d R U . . .
O13 O 0.1324(13) 0.0712(5) -0.4629(14) 0.053(3) Uani 0.65 1 d D . P A 1
H13A H 0.1137 0.0941 -0.4927 0.079 Uiso 0.65 1 d R U P A 1
H13B H 0.1807 0.0756 -0.4344 0.079 Uiso 0.65 1 d R U P A 1
O14 O 0.2292(9) 0.1395(5) -0.3383(17) 0.053(3) Uani 0.65 1 d D . P A 1
H14A H 0.2373 0.1494 -0.2656 0.079 Uiso 0.65 1 d R U P A 1
H14B H 0.2113 0.1600 -0.3887 0.079 Uiso 0.65 1 d R U P A 1
O13' O 0.098(2) 0.0648(8) -0.446(3) 0.053(3) Uani 0.35 1 d D . P A 2
H13C H 0.0681 0.0512 -0.4945 0.079 Uiso 0.35 1 d R U P A 2
H13D H 0.1202 0.0867 -0.4862 0.079 Uiso 0.35 1 d R U P A 2
O14' O 0.2248(14) 0.1248(11) -0.395(3) 0.053(3) Uani 0.35 1 d D . P A 2
H14C H 0.1997 0.1347 -0.4565 0.079 Uiso 0.35 1 d R U P A 2
H14D H 0.2622 0.1430 -0.3715 0.079 Uiso 0.35 1 d R U P A 2
O15 O 0.3479(11) 0.0987(4) -0.3179(14) 0.077(5) Uani 1 1 d . . . . .
H15A H 0.3217 0.0809 -0.2754 0.115 Uiso 1 1 d R U . . .
H15B H 0.3638 0.1203 -0.2697 0.115 Uiso 1 1 d R U . . .
O16 O -0.0169(12) 0.0250(7) -0.5822(19) 0.052(4) Uani 0.6 1 d . . P B 2
H16A H -0.0128 0.0286 -0.5039 0.077 Uiso 0.6 1 d R U P B 2
H16B H -0.0630 0.0345 -0.6091 0.077 Uiso 0.6 1 d R U P B 2
O17 O 0.0079(18) 0.0534(10) -0.548(3) 0.052(4) Uani 0.4 1 d . . P C 1
H17A H 0.0428 0.0416 -0.5036 0.077 Uiso 0.4 1 d R U P C 1
H17B H -0.0384 0.0412 -0.5338 0.077 Uiso 0.4 1 d R U P C 1
N1 N 0.1962(4) 0.0225(2) -0.0087(8) 0.0156(15) Uani 1 1 d . . . . .
N2 N 0.1025(5) 0.0565(3) 0.1542(7) 0.0147(16) Uani 1 1 d . . . . .
C1 C 0.1747(6) 0.0024(3) 0.0937(10) 0.019(2) Uani 1 1 d . . . . .
H1A H 0.2089 0.0074 0.1533 0.023 Uiso 1 1 calc R U . . .
H1B H 0.1739 -0.0253 0.0798 0.023 Uiso 1 1 calc R U . . .
C2 C 0.1045(6) 0.0152(3) 0.1308(9) 0.019(2) Uani 1 1 d . . . . .
H2A H 0.0702 0.0091 0.0723 0.023 Uiso 1 1 calc R U . . .
H2B H 0.0913 0.0011 0.1986 0.023 Uiso 1 1 calc R U . . .
C3 C 0.2713(6) 0.0177(3) -0.0291(11) 0.026(3) Uani 1 1 d . . . . .
H3A H 0.2787 -0.0059 -0.0720 0.031 Uiso 1 1 calc R U . . .
H3B H 0.2953 0.0148 0.0431 0.031 Uiso 1 1 calc R U . . .
C4 C 0.3029(6) 0.0505(4) -0.0914(11) 0.026(2) Uani 1 1 d . . . . .
C5 C 0.1586(7) 0.0056(4) -0.1065(12) 0.027(3) Uani 1 1 d . . . . .
H5A H 0.1831 -0.0177 -0.1303 0.032 Uiso 1 1 calc R U . . .
H5B H 0.1113 -0.0018 -0.0830 0.032 Uiso 1 1 calc R U . . .
C6 C 0.1533(6) 0.0321(3) -0.2032(10) 0.020(2) Uani 1 1 d . . . . .
C7 C 0.1347(6) 0.0648(3) 0.2624(9) 0.022(2) Uani 1 1 d . . . . .
H7A H 0.1324 0.0416 0.3089 0.027 Uiso 1 1 calc R U . . .
H7B H 0.1072 0.0847 0.3000 0.027 Uiso 1 1 calc R U . . .
C8 C 0.2096(5) 0.0778(3) 0.2563(10) 0.0166(18) Uani 1 1 d . . . . .
C9 C 0.0292(5) 0.0682(4) 0.1545(9) 0.020(2) Uani 1 1 d . U . . .
H9A H 0.0240 0.0920 0.1974 0.024 Uiso 1 1 calc R U . . .
H9B H 0.0009 0.0483 0.1910 0.024 Uiso 1 1 calc R U . . .
C10 C 0.0033(5) 0.0743(3) 0.0369(9) 0.0156(18) Uani 1 1 d . U . . .

loop_
_atom_site_aniso_label
_atom_site_aniso_U_11
_atom_site_aniso_U_22
_atom_site_aniso_U_33
_atom_site_aniso_U_23
_atom_site_aniso_U_13
_atom_site_aniso_U_12
Y1 0.0110(4) 0.0114(4) 0.0122(3) -0.0002(3) -0.0020(3) -0.0004(3)
Na1 0.029(3) 0.038(3) 0.026(2) 0.002(2) 0.000(2) 0.012(2)
O1 0.012(3) 0.024(4) 0.013(3) -0.003(3) 0.000(3) 0.001(3)
O2 0.036(6) 0.047(6) 0.054(7) 0.003(5) 0.023(5) 0.017(5)
O3 0.027(4) 0.013(3) 0.012(3) -0.003(3) 0.001(3) -0.003(3)
O4 0.058(7) 0.027(5) 0.019(4) -0.014(3) -0.004(4) -0.006(4)
O5 0.013(3) 0.017(3) 0.016(3) 0.003(3) 0.001(3) -0.001(3)
O6 0.022(4) 0.040(5) 0.025(4) 0.005(4) -0.006(3) -0.011(4)
O7 0.015(3) 0.022(4) 0.018(3) 0.004(3) 0.000(2) -0.002(3)
O8 0.012(3) 0.043(5) 0.032(5) 0.016(4) -0.007(3) -0.004(3)
O9 0.015(4) 0.017(4) 0.018(3) 0.002(3) -0.003(3) 0.005(3)
O10 0.013(3) 0.022(4) 0.018(4) 0.002(3) -0.003(3) -0.001(3)
O11 0.013(4) 0.026(4) 0.021(4) -0.004(3) -0.002(3) 0.004(3)
O12 0.027(4) 0.023(4) 0.030(4) -0.003(3) -0.003(4) -0.001(3)
O13 0.076(10) 0.042(7) 0.040(6) 0.017(5) 0.001(7) 0.017(7)
O14 0.076(10) 0.042(7) 0.040(6) 0.017(5) 0.001(7) 0.017(7)
O13' 0.076(10) 0.042(7) 0.040(6) 0.017(5) 0.001(7) 0.017(7)
O14' 0.076(10) 0.042(7) 0.040(6) 0.017(5) 0.001(7) 0.017(7)
O15 0.138(15) 0.030(6) 0.062(9) 0.018(6) 0.042(10) 0.029(8)
O16 0.047(10) 0.057(10) 0.052(9) -0.013(8) 0.006(7) -0.010(8)
O17 0.047(10) 0.057(10) 0.052(9) -0.013(8) 0.006(7) -0.010(8)
N1 0.019(4) 0.015(3) 0.013(3) -0.001(3) 0.002(4) 0.002(3)
N2 0.015(4) 0.022(4) 0.008(3) 0.005(3) -0.003(3) 0.001(3)
C1 0.024(6) 0.014(5) 0.019(5) 0.008(4) -0.002(4) -0.001(4)
C2 0.019(5) 0.011(4) 0.027(5) 0.008(4) -0.001(4) -0.002(4)
C3 0.025(6) 0.013(5) 0.039(7) -0.001(4) 0.007(5) 0.010(4)
C4 0.019(6) 0.030(6) 0.030(6) -0.010(5) -0.003(5) 0.002(4)
C5 0.031(7) 0.017(6) 0.032(6) -0.002(5) 0.005(5) 0.000(5)
C6 0.018(5) 0.018(5) 0.024(5) -0.008(4) -0.004(4) -0.001(4)
C7 0.016(5) 0.031(6) 0.020(5) 0.003(4) -0.005(4) -0.003(4)
C8 0.014(4) 0.015(4) 0.021(5) 0.006(4) -0.003(4) 0.000(3)
C9 0.009(4) 0.032(6) 0.020(4) 0.005(4) -0.001(3) 0.002(4)
C10 0.006(3) 0.023(5) 0.018(4) 0.003(3) -0.004(3) -0.003(3)

loop_
_atom_type_symbol
_atom_type_description
_atom_type_scat_dispersion_real
_atom_type_scat_dispersion_imag
_atom_type_scat_source
C C 0.0033 0.0016 'International Tables Vol C Tables 4.2.6.8 and 6.1.1.4'
H H 0.0000 0.0000 'International Tables Vol C Tables 4.2.6.8 and 6.1.1.4'
N N 0.0061 0.0033 'International Tables Vol C Tables 4.2.6.8 and 6.1.1.4'
O O 0.0106 0.0060 'International Tables Vol C Tables 4.2.6.8 and 6.1.1.4'
Na Na 0.0362 0.0249 'International Tables Vol C Tables 4.2.6.8 and 6.1.1.4'
Y Y -2.7962 3.5667 'International Tables Vol C Tables 4.2.6.8 and 6.1.1.4'

loop_
_geom_angle_atom_site_label_1
_geom_angle_atom_site_label_2
_geom_angle_atom_site_label_3
_geom_angle
_geom_angle_site_symmetry_1
_geom_angle_site_symmetry_3
O1 Y1 O5 78.7(3) . .
O1 Y1 O11 137.7(3) . .
O5 Y1 O11 77.8(3) . .
O1 Y1 O3 71.8(3) . .
O5 Y1 O3 140.7(3) . .
O11 Y1 O3 141.1(3) . .
O1 Y1 O7 141.7(3) . .
O5 Y1 O7 128.7(3) . .
O11 Y1 O7 79.4(3) . .
O3 Y1 O7 70.7(3) . .
O1 Y1 O9 104.3(3) . .
O5 Y1 O9 142.7(3) . .
O11 Y1 O9 75.8(2) . .
O3 Y1 O9 71.4(3) . .
O7 Y1 O9 71.0(3) . .
O1 Y1 O10 67.7(3) . .
O5 Y1 O10 73.6(3) . .
O11 Y1 O10 72.2(3) . .
O3 Y1 O10 116.2(3) . .
O7 Y1 O10 138.7(3) . .
O9 Y1 O10 73.4(3) . .
O1 Y1 N1 68.1(3) . .
O5 Y1 N1 77.5(3) . .
O11 Y1 N1 137.8(3) . .
O3 Y1 N1 67.8(3) . .
O7 Y1 N1 90.2(3) . .
O9 Y1 N1 138.8(3) . .
O10 Y1 N1 130.8(3) . .
O1 Y1 N2 127.9(3) . .
O5 Y1 N2 66.1(3) . .
O11 Y1 N2 71.2(3) . .
O3 Y1 N2 113.9(3) . .
O7 Y1 N2 63.2(3) . .
O9 Y1 N2 127.1(3) . .
O10 Y1 N2 129.8(3) . .
N1 Y1 N2 67.7(3) . .
O1 Y1 Na1 85.6(2) . .
O5 Y1 Na1 162.9(2) . .
O11 Y1 Na1 110.5(2) . .
O3 Y1 Na1 35.2(2) . .
O7 Y1 Na1 68.3(2) . .
O9 Y1 Na1 36.3(2) . .
O10 Y1 Na1 94.2(2) . .
N1 Y1 Na1 103.0(2) . .
N2 Y1 Na1 130.3(2) . .
O1 Y1 Na1 32.0(2) . 3
O5 Y1 Na1 72.5(2) . 3
O11 Y1 Na1 106.7(2) . 3
O3 Y1 Na1 93.9(2) . 3
O7 Y1 Na1 158.7(2) . 3
O9 Y1 Na1 90.4(2) . 3
O10 Y1 Na1 35.77(19) . 3
N1 Y1 Na1 97.6(2) . 3
N2 Y1 Na1 138.0(2) . 3
Na1 Y1 Na1 90.59(10) . 3
O14 Na1 O13 89.4(8) . .
O14' Na1 O13' 86.3(15) . .
O14' Na1 O1 120.0(9) . 11_454
O14 Na1 O1 112.1(5) . 11_454
O13 Na1 O1 123.7(6) . 11_454
O13' Na1 O1 116.4(10) . 11_454
O14' Na1 O3 92.4(8) . .
O14 Na1 O3 89.9(5) . .
O13 Na1 O3 87.5(5) . .
O13' Na1 O3 85.8(9) . .
O1 Na1 O3 140.3(3) 11_454 .
O14' Na1 O9 105.6(11) . .
O14 Na1 O9 85.6(6) . .
O13 Na1 O9 156.3(6) . .
O13' Na1 O9 152.6(9) . .
O1 Na1 O9 79.4(3) 11_454 .
O3 Na1 O9 69.4(3) . .
O14' Na1 O10 172.2(10) . 11_454
O14 Na1 O10 164.3(6) . 11_454
O13 Na1 O10 104.3(7) . 11_454
O13' Na1 O10 87.1(11) . 11_454
O1 Na1 O10 66.8(3) 11_454 11_454
O3 Na1 O10 83.2(3) . 11_454
O9 Na1 O10 78.8(3) . 11_454
O14' Na1 Y1 98.8(9) . .
O14 Na1 Y1 85.3(5) . .
O13 Na1 Y1 121.3(5) . .
O13' Na1 Y1 119.7(9) . .
O1 Na1 Y1 112.2(2) 11_454 .
O3 Na1 Y1 34.25(18) . .
O9 Na1 Y1 35.21(19) . .
O10 Na1 Y1 81.1(2) 11_454 .
O14' Na1 Y1 150.7(9) . 11_454
O14 Na1 Y1 140.5(5) . 11_454
O13 Na1 Y1 120.4(6) . 11_454
O13' Na1 Y1 105.7(11) . 11_454
O1 Na1 Y1 30.74(19) 11_454 11_454
O3 Na1 Y1 114.7(3) . 11_454
O9 Na1 Y1 76.0(2) . 11_454
O10 Na1 Y1 36.05(19) 11_454 11_454
Y1 Na1 Y1 98.10(11) . 11_454
C4 O1 Y1 124.5(8) . .
C4 O1 Na1 114.9(7) . 3
Y1 O1 Na1 117.3(3) . 3
C6 O3 Y1 122.5(7) . .
C6 O3 Na1 125.2(7) . .
Y1 O3 Na1 110.5(3) . .
C8 O5 Y1 126.2(6) . .
C10 O7 Y1 126.9(7) . .
Y1 O9 Na1 108.5(3) . .
Na1 O10 Y1 108.2(3) 3 .
C3 N1 C1 111.0(9) . .
C3 N1 C5 107.3(9) . .
C1 N1 C5 109.2(8) . .
C3 N1 Y1 108.6(6) . .
C1 N1 Y1 112.9(7) . .
C5 N1 Y1 107.6(7) . .
C7 N2 C9 110.4(8) . .
C7 N2 C2 110.5(8) . .
C9 N2 C2 107.3(9) . .
C7 N2 Y1 109.6(6) . .
C9 N2 Y1 108.6(6) . .
C2 N2 Y1 110.4(6) . .
N1 C1 C2 111.0(9) . .
N2 C2 C1 112.1(9) . .
N1 C3 C4 113.0(9) . .
O1 C4 O2 124.3(13) . .
O1 C4 C3 118.3(11) . .
O2 C4 C3 117.4(12) . .
C6 C5 N1 113.3(10) . .
O4 C6 O3 122.5(11) . .
O4 C6 C5 118.3(10) . .
O3 C6 C5 119.0(10) . .
N2 C7 C8 114.7(9) . .
O6 C8 O5 125.5(9) . .
O6 C8 C7 117.5(10) . .
O5 C8 C7 117.0(9) . .
N2 C9 C10 110.7(8) . .
O7 C10 O8 125.1(10) . .
O7 C10 C9 116.7(9) . .
O8 C10 C9 118.2(9) . .

loop_
_geom_bond_atom_site_label_1
_geom_bond_atom_site_label_2
_geom_bond_distance
_geom_bond_site_symmetry_2
Y1 O1 2.333(7) .
Y1 O5 2.351(7) .
Y1 O11 2.371(8) .
Y1 O3 2.395(7) .
Y1 O7 2.397(8) .
Y1 O9 2.423(8) .
Y1 O10 2.513(8) .
Y1 N1 2.599(8) .
Y1 N2 2.649(9) .
Y1 Na1 3.986(5) .
Y1 Na1 4.057(5) 3
Na1 O14' 2.39(2) .
Na1 O14 2.411(18) .
Na1 O13 2.416(17) .
Na1 O13' 2.42(2) .
Na1 O1 2.418(9) 11_454
Na1 O3 2.454(9) .
Na1 O9 2.488(9) .
Na1 O10 2.496(9) 11_454
Na1 Y1 4.057(5) 11_454
O1 C4 1.246(15) .
O1 Na1 2.418(9) 3
O2 C4 1.254(16) .
O3 C6 1.284(13) .
O4 C6 1.267(13) .
O5 C8 1.297(13) .
O6 C8 1.216(14) .
O7 C10 1.240(13) .
O8 C10 1.241(12) .
O10 Na1 2.496(9) 3
N1 C3 1.479(14) .
N1 C1 1.480(14) .
N1 C5 1.505(17) .
N2 C7 1.472(13) .
N2 C9 1.473(13) .
N2 C2 1.484(14) .
C1 C2 1.494(17) .
C3 C4 1.508(18) .
C5 C6 1.497(18) .
C7 C8 1.516(14) .
C9 C10 1.517(14) .

loop_
_geom_torsion_atom_site_label_1
_geom_torsion_atom_site_label_2
_geom_torsion_atom_site_label_3
_geom_torsion_atom_site_label_4
_geom_torsion
_geom_torsion_site_symmetry_1
C3 N1 C1 C2 165.2(9) .
C5 N1 C1 C2 -76.7(11) .
Y1 N1 C1 C2 43.0(11) .
C7 N2 C2 C1 -77.3(11) .
C9 N2 C2 C1 162.2(9) .
Y1 N2 C2 C1 44.0(10) .
N1 C1 C2 N2 -59.7(12) .
C1 N1 C3 C4 -151.3(10) .
C5 N1 C3 C4 89.5(12) .
Y1 N1 C3 C4 -26.6(11) .
Y1 O1 C4 O2 161.1(11) .
Na1 O1 C4 O2 -40.3(16) 3
Y1 O1 C4 C3 -18.7(15) .
Na1 O1 C4 C3 139.9(9) 3
N1 C3 C4 O1 31.5(16) .
N1 C3 C4 O2 -148.4(12) .
C3 N1 C5 C6 -82.9(12) .
C1 N1 C5 C6 156.8(10) .
Y1 N1 C5 C6 33.9(12) .
Y1 O3 C6 O4 178.6(10) .
Na1 O3 C6 O4 15.2(17) .
Y1 O3 C6 C5 2.7(15) .
Na1 O3 C6 C5 -160.8(8) .
N1 C5 C6 O4 156.9(11) .
N1 C5 C6 O3 -27.0(16) .
C9 N2 C7 C8 -143.6(10) .
C2 N2 C7 C8 97.8(11) .
Y1 N2 C7 C8 -24.0(11) .
Y1 O5 C8 O6 -167.2(9) .
Y1 O5 C8 C7 12.4(13) .
N2 C7 C8 O6 -169.4(10) .
N2 C7 C8 O5 11.0(14) .
C7 N2 C9 C10 158.2(9) .
C2 N2 C9 C10 -81.3(11) .
Y1 N2 C9 C10 38.0(10) .
Y1 O7 C10 O8 169.2(9) .
Y1 O7 C10 C9 -9.6(14) .
N2 C9 C10 O7 -22.7(15) .
N2 C9 C10 O8 158.4(10) .
